data_2235117
loop_
_publ_author_name
'Morrison, Gregory W.'
'Fronczek, Frank R.'
'Watkins, Steven F.'

_publ_section_title
;
 <i>syn</i>-5,10,15-Tris(dichloromethyl)-5,10,15-trihydroxy-5<i>H</i>-diindeno[1,2-<i>a</i>:1',2'-<i>c</i>]fluorene
 dichloromethane 0.82-solvate
;
_journal_coeditor_code KJ2201
_journal_issue 6
_journal_name_full 'Acta Crystallographica Section E'
_journal_page_first o1755
_journal_page_last o1756
_journal_paper_doi 10.1107/S1600536812020703
_journal_volume 68
_journal_year 2012
_chemical_formula_iupac 'C30 H18 Cl6 O3, 0.82C H2 Cl2'
_chemical_formula_moiety 'C30 H18 Cl6 O3, 0.82(C H2 Cl2)'
_chemical_formula_sum 'C30.82 H19.64 Cl7.64 O3'
_chemical_formula_weight 708.78
_chemical_name_systematic
;
<i>syn</i>-5,10,15-Tris(dichloromethyl)-5,10,15-trihydroxy-
5<i>H</i>-diindeno[1,2-<i>a</i>:1',2'-<i>c</i>]fluorene dichloromethane
0.82-solvate
;
_space_group_IT_number 2
_symmetry_cell_setting triclinic
_symmetry_space_group_name_Hall '-P 1'
_symmetry_space_group_name_H-M 'P -1'
_atom_sites_solution_hydrogens geom
_atom_sites_solution_primary direct
_atom_sites_solution_secondary difmap
_audit_creation_method 'WinGX routine CIF_UPDATE'
_cell_angle_alpha 71.009(2)
_cell_angle_beta 85.291(2)
_cell_angle_gamma 68.798(2)
_cell_formula_units_Z 2
_cell_length_a 10.9719(4)
_cell_length_b 11.6186(3)
_cell_length_c 14.0431(5)
_cell_measurement_pressure 101.3
_cell_measurement_reflns_used 5548
_cell_measurement_temperature 90.0(5)
_cell_measurement_theta_max 25.35
_cell_measurement_theta_min 2.546
_cell_volume 1576.88(9)
_computing_cell_refinement 'SCALEPACK (Otwinowski & Minor, 1997)'
_computing_data_collection 'COLLECT (Bruker, 2004)'
_computing_data_reduction 'DENZO and SCALEPACK (Otwinowski & Minor, 1997)'
_computing_molecular_graphics 'ORTEP-3 for Windows (Farrugia, 1997)'
_computing_publication_material 'WinGX (Farrugia, 1999)'
_computing_structure_refinement 'SHELXL97 (Sheldrick, 2008) and PLATON (Spek, 2009)'
_computing_structure_solution 'SHELXS97 (Sheldrick, 2008)'
_diffrn_ambient_temperature 90.0(5)
_diffrn_detector_area_resol_mean 9
_diffrn_measured_fraction_theta_full 0.998
_diffrn_measured_fraction_theta_max 0.995
_diffrn_measurement_device '95mm CCD camera on \k-goniostat'
_diffrn_measurement_device_type 'Nonius KappaCCD diffractometer with an Oxford Cryostream cooler'
_diffrn_measurement_method 'CCD rotation images, thick slices'
_diffrn_radiation_monochromator graphite
_diffrn_radiation_source 'fine-focus sealed tube'
_diffrn_radiation_type MoK\a
_diffrn_radiation_wavelength 0.71073
_diffrn_reflns_av_R_equivalents 0.0459
_diffrn_reflns_av_sigmaI/netI 0.0726
_diffrn_reflns_limit_h_max 13
_diffrn_reflns_limit_h_min -13
_diffrn_reflns_limit_k_max 13
_diffrn_reflns_limit_k_min -13
_diffrn_reflns_limit_l_max 16
_diffrn_reflns_limit_l_min -16
_diffrn_reflns_number 10851
_diffrn_reflns_theta_full 25
_diffrn_reflns_theta_max 25.35
_diffrn_reflns_theta_min 2.56
_exptl_absorpt_coefficient_mu 0.716
_exptl_absorpt_correction_T_max 0.9719
_exptl_absorpt_correction_T_min 0.8137
_exptl_absorpt_correction_type multi-scan
_exptl_absorpt_process_details '(SCALEPACK; Otwinowski & Minor, 1997)'
_exptl_crystal_colour yellow
_exptl_crystal_density_diffrn 1.493
_exptl_crystal_density_method 'not measured'
_exptl_crystal_description blade
_exptl_crystal_F_000 717
_exptl_crystal_size_max 0.38
_exptl_crystal_size_mid 0.13
_exptl_crystal_size_min 0.05
_platon_squeeze_details
;
Procedure SQUEEZE, as implemented in PLATON (Spek, 2003), was used
to account for some of the residual electron density found in the solvent
accessible space (330 \%A^3^). In total, 69 electrons were subtracted
from the solvent channel parallel to b and centered at 1/2a, corresponding
to 1.64 dichloromethane molecules per cell or 0.82 per truxene molecule. The
solvent is included in the formula, density, etc., but in not in the model.
;
_refine_diff_density_max 0.42
_refine_diff_density_min -0.32
_refine_ls_extinction_coef 0.0066(17)
_refine_ls_extinction_expression Fc^*^=kFc[1+0.001xFc^2^\l^3^/sin(2\q)]^-1/4^
_refine_ls_extinction_method 'SHELXL97 (Sheldrick, 2008)'
_refine_ls_goodness_of_fit_ref 0.965
_refine_ls_hydrogen_treatment constr
_refine_ls_matrix_type full
_refine_ls_number_constraints 0
_refine_ls_number_parameters 356
_refine_ls_number_reflns 5744
_refine_ls_number_restraints 0
_refine_ls_restrained_S_all 0.965
_refine_ls_R_factor_gt 0.0525
_refine_ls_shift/su_max 0.000
_refine_ls_structure_factor_coef Fsqd
_refine_ls_weighting_details 'calc w=1/[\s^2^(Fo^2^)+(0.0932P)^2^] where P=(Fo^2^+2Fc^2^)/3'
_refine_ls_weighting_scheme calc
_refine_ls_wR_factor_ref 0.1555
_reflns_number_gt 3608
_reflns_number_total 5744
_reflns_threshold_expression I>2\s(I)
_cod_data_source_file kj2201.cif
_cod_data_source_block I
_cod_database_code 2235117
_cod_database_fobs_code 2235117

loop_
_symmetry_equiv_pos_as_xyz
'x, y, z'
'-x, -y, -z'

loop_
_atom_site_type_symbol
_atom_site_label
_atom_site_fract_x
_atom_site_fract_y
_atom_site_fract_z
_atom_site_U_iso_or_equiv
_atom_site_adp_type
_atom_site_calc_flag
_atom_site_refinement_flags
_atom_site_occupancy
C C1 0.9165(3) 0.2835(3) 0.4130(2) 0.0263(8) Uani d . 1
C C2 1.0278(3) 0.2228(3) 0.3532(2) 0.0285(8) Uani d . 1
C C3 1.0854(4) 0.0926(3) 0.3608(3) 0.0350(9) Uani d . 1
H H3 1.0534 0.0294 0.405 0.042 Uiso calc R 1
C C4 1.1916(4) 0.0571(3) 0.3017(3) 0.0456(10) Uani d . 1
H H4 1.2323 -0.0319 0.3059 0.055 Uiso calc R 1
C C5 1.2389(4) 0.1469(3) 0.2375(3) 0.0457(10) Uani d . 1
H H5 1.31 0.1198 0.1967 0.055 Uiso calc R 1
C C6 1.1834(4) 0.2786(3) 0.2315(3) 0.0364(9) Uani d . 1
H H6 1.217 0.3409 0.1879 0.044 Uiso calc R 1
C C7 1.0783(3) 0.3157(3) 0.2909(2) 0.0290(8) Uani d . 1
C C8 1.0065(3) 0.4414(3) 0.3096(2) 0.0256(8) Uani d . 1
C C9 1.0110(3) 0.5655(3) 0.2661(2) 0.0287(8) Uani d . 1
C C10 1.0801(4) 0.6173(3) 0.1721(3) 0.0354(9) Uani d . 1
C C11 1.0489(4) 0.7564(3) 0.1689(2) 0.0373(9) Uani d . 1
C C12 1.1007(5) 0.8464(4) 0.1053(3) 0.0513(11) Uani d . 1
H H12 1.1611 0.8243 0.056 0.062 Uiso calc R 1
C C13 1.0610(5) 0.9699(4) 0.1163(3) 0.0573(12) Uani d . 1
H H13 1.0946 1.0329 0.0739 0.069 Uiso calc R 1
C C14 0.9740(5) 1.0007(3) 0.1877(3) 0.0511(11) Uani d . 1
H H14 0.9473 1.0856 0.1934 0.061 Uiso calc R 1
C C15 0.9236(4) 0.9111(3) 0.2522(3) 0.0393(9) Uani d . 1
H H15 0.864 0.9338 0.3018 0.047 Uiso calc R 1
C C16 0.9621(4) 0.7877(3) 0.2427(2) 0.0341(9) Uani d . 1
C C17 0.9350(3) 0.6691(3) 0.3023(2) 0.0290(8) Uani d . 1
C C18 0.8517(3) 0.6459(3) 0.3803(2) 0.0268(8) Uani d . 1
C C19 0.7502(3) 0.7421(3) 0.4248(2) 0.0286(8) Uani d . 1
C C20 0.6942(3) 0.6552(3) 0.5068(2) 0.0306(8) Uani d . 1
C C21 0.6064(4) 0.6882(3) 0.5771(3) 0.0379(9) Uani d . 1
H H21 0.5725 0.7754 0.5784 0.046 Uiso calc R 1
C C22 0.5674(4) 0.5929(4) 0.6468(3) 0.0430(10) Uani d . 1
H H22 0.5065 0.6146 0.6959 0.052 Uiso calc R 1
C C23 0.6178(4) 0.4662(4) 0.6442(3) 0.0409(9) Uani d . 1
H H23 0.5888 0.402 0.6906 0.049 Uiso calc R 1
C C24 0.7099(4) 0.4311(3) 0.5749(2) 0.0328(8) Uani d . 1
H H24 0.7458 0.3434 0.5751 0.039 Uiso calc R 1
C C25 0.7485(3) 0.5262(3) 0.5056(2) 0.0273(8) Uani d . 1
C C26 0.8442(3) 0.5207(3) 0.4249(2) 0.0259(7) Uani d . 1
C C27 0.9198(3) 0.4203(3) 0.3888(2) 0.0250(7) Uani d . 1
C C28 0.7807(3) 0.2974(3) 0.3769(2) 0.0301(8) Uani d . 1
H H28 0.7126 0.3475 0.4147 0.036 Uiso calc R 1
C C29 1.0181(4) 0.6046(3) 0.0826(2) 0.0381(9) Uani d . 1
H H29 1.0298 0.5109 0.0982 0.046 Uiso calc R 1
C C30 0.6479(4) 0.8437(3) 0.3406(3) 0.0382(9) Uani d . 1
H H30 0.6955 0.8851 0.2841 0.046 Uiso calc R 1
Cl Cl1 0.75059(9) 0.38564(9) 0.24653(6) 0.0407(3) Uani d . 1
Cl Cl2 0.76348(10) 0.14417(8) 0.40087(7) 0.0441(3) Uani d . 1
Cl Cl3 0.84936(10) 0.69516(9) 0.06527(7) 0.0513(3) Uani d . 1
Cl Cl4 1.09646(12) 0.65136(9) -0.03237(7) 0.0540(3) Uani d . 1
Cl Cl5 0.53505(11) 0.96814(9) 0.38451(9) 0.0596(3) Uani d . 1
Cl Cl6 0.56204(12) 0.76978(10) 0.29285(9) 0.0644(4) Uani d . 1
O O1 0.9273(2) 0.21078(19) 0.51741(15) 0.0296(5) Uani d . 1
H H91 1.0026 0.1931 0.5403 0.044 Uiso calc R 1
O O2 1.2147(3) 0.5482(3) 0.17035(19) 0.0452(7) Uani d . 1
H H92 1.2533 0.5455 0.2207 0.068 Uiso calc R 1
O O3 0.8099(2) 0.8111(2) 0.46100(17) 0.0318(6) Uani d . 1
H H93 0.764 0.8384 0.5054 0.048 Uiso calc R 1

loop_
_atom_site_aniso_label
_atom_site_aniso_U_11
_atom_site_aniso_U_22
_atom_site_aniso_U_33
_atom_site_aniso_U_12
_atom_site_aniso_U_13
_atom_site_aniso_U_23
C1 0.030(2) 0.0224(14) 0.0263(17) -0.0106(14) 0.0010(15) -0.0066(13)
C2 0.026(2) 0.0287(16) 0.0279(18) -0.0063(14) -0.0052(15) -0.0080(14)
C3 0.032(2) 0.0283(16) 0.043(2) -0.0056(15) -0.0052(18) -0.0143(15)
C4 0.039(2) 0.0364(19) 0.059(3) -0.0018(18) -0.004(2) -0.0236(19)
C5 0.033(2) 0.048(2) 0.053(2) 0.0002(19) 0.001(2) -0.029(2)
C6 0.034(2) 0.0423(19) 0.0331(19) -0.0113(17) 0.0019(17) -0.0151(16)
C7 0.027(2) 0.0331(16) 0.0288(18) -0.0097(15) 0.0005(16) -0.0140(15)
C8 0.0245(19) 0.0295(16) 0.0249(17) -0.0098(14) -0.0005(15) -0.0107(14)
C9 0.032(2) 0.0347(17) 0.0242(17) -0.0182(15) 0.0033(15) -0.0093(14)
C10 0.038(2) 0.0448(19) 0.0316(19) -0.0234(18) 0.0078(17) -0.0142(16)
C11 0.057(3) 0.0422(19) 0.0252(18) -0.0323(18) -0.0001(18) -0.0098(16)
C12 0.079(3) 0.064(2) 0.032(2) -0.050(2) 0.018(2) -0.0173(19)
C13 0.098(4) 0.054(2) 0.039(2) -0.056(3) 0.001(3) -0.0072(19)
C14 0.092(4) 0.0381(19) 0.036(2) -0.039(2) -0.001(2) -0.0082(17)
C15 0.061(3) 0.0322(17) 0.0283(18) -0.0247(18) -0.0066(18) -0.0034(15)
C16 0.044(2) 0.0349(17) 0.0269(18) -0.0211(16) -0.0052(17) -0.0050(15)
C17 0.035(2) 0.0275(15) 0.0279(18) -0.0148(15) -0.0020(16) -0.0088(14)
C18 0.030(2) 0.0279(15) 0.0244(17) -0.0108(14) -0.0003(15) -0.0099(14)
C19 0.031(2) 0.0244(15) 0.0323(18) -0.0115(14) -0.0024(16) -0.0094(14)
C20 0.027(2) 0.0344(17) 0.0325(19) -0.0086(15) -0.0002(16) -0.0150(15)
C21 0.030(2) 0.0397(18) 0.047(2) -0.0106(16) 0.0038(19) -0.0201(17)
C22 0.033(2) 0.059(2) 0.045(2) -0.0178(19) 0.0121(19) -0.0277(19)
C23 0.042(2) 0.054(2) 0.037(2) -0.0279(19) 0.0097(19) -0.0162(18)
C24 0.039(2) 0.0364(17) 0.0286(18) -0.0171(16) 0.0061(17) -0.0143(15)
C25 0.027(2) 0.0311(16) 0.0253(17) -0.0093(15) 0.0008(15) -0.0115(14)
C26 0.028(2) 0.0259(15) 0.0241(17) -0.0112(14) -0.0016(15) -0.0061(13)
C27 0.0277(19) 0.0213(14) 0.0256(17) -0.0089(14) 0.0002(15) -0.0066(13)
C28 0.036(2) 0.0278(15) 0.0273(17) -0.0127(15) 0.0015(16) -0.0082(14)
C29 0.052(3) 0.0415(18) 0.0271(18) -0.0252(18) 0.0081(18) -0.0115(15)
C30 0.038(2) 0.0342(17) 0.042(2) -0.0103(16) -0.0083(18) -0.0120(16)
Cl1 0.0387(6) 0.0539(5) 0.0282(5) -0.0186(4) -0.0025(4) -0.0078(4)
Cl2 0.0459(6) 0.0337(4) 0.0604(6) -0.0205(4) -0.0039(5) -0.0163(4)
Cl3 0.0539(7) 0.0569(6) 0.0443(6) -0.0206(5) -0.0086(5) -0.0141(5)
Cl4 0.0835(9) 0.0613(6) 0.0301(5) -0.0419(6) 0.0162(5) -0.0163(4)
Cl5 0.0493(7) 0.0383(5) 0.0795(8) 0.0047(5) -0.0130(6) -0.0230(5)
Cl6 0.0675(8) 0.0548(6) 0.0770(8) -0.0218(5) -0.0331(6) -0.0202(5)
O1 0.0374(15) 0.0285(11) 0.0235(12) -0.0147(11) -0.0026(11) -0.0046(9)
O2 0.0409(18) 0.0636(15) 0.0411(15) -0.0277(14) 0.0087(13) -0.0209(13)
O3 0.0332(15) 0.0343(12) 0.0341(13) -0.0123(11) 0.0019(11) -0.0185(10)

loop_
_atom_type_symbol
_atom_type_description
_atom_type_scat_dispersion_real
_atom_type_scat_dispersion_imag
_atom_type_scat_source
C C 0.0033 0.0016 'International Tables Vol C Tables 4.2.6.8 and 6.1.1.4'
H H 0 0 'International Tables Vol C Tables 4.2.6.8 and 6.1.1.4'
Cl Cl 0.1484 0.1585 'International Tables Vol C Tables 4.2.6.8 and 6.1.1.4'
O O 0.0106 0.006 'International Tables Vol C Tables 4.2.6.8 and 6.1.1.4'

loop_
_geom_angle_atom_site_label_1
_geom_angle_atom_site_label_2
_geom_angle_atom_site_label_3
_geom_angle
O1 C1 C2 113.5(2)
O1 C1 C27 115.3(3)
C2 C1 C27 102.3(3)
O1 C1 C28 104.8(3)
C2 C1 C28 113.4(3)
C27 C1 C28 107.7(2)
C3 C2 C7 121.1(3)
C3 C2 C1 127.6(3)
C7 C2 C1 111.0(3)
C2 C3 C4 118.0(3)
C2 C3 H3 121
C4 C3 H3 121
C5 C4 C3 121.8(3)
C5 C4 H4 119.1
C3 C4 H4 119.1
C4 C5 C6 120.6(4)
C4 C5 H5 119.7
C6 C5 H5 119.7
C7 C6 C5 118.5(3)
C7 C6 H6 120.8
C5 C6 H6 120.8
C6 C7 C2 120.0(3)
C6 C7 C8 132.0(3)
C2 C7 C8 107.9(3)
C9 C8 C27 119.1(3)
C9 C8 C7 132.6(3)
C27 C8 C7 108.4(3)
C8 C9 C17 121.0(3)
C8 C9 C10 129.1(3)
C17 C9 C10 109.6(3)
O2 C10 C11 113.4(3)
O2 C10 C9 116.3(3)
C11 C10 C9 101.9(3)
O2 C10 C29 104.8(3)
C11 C10 C29 113.9(3)
C9 C10 C29 106.7(3)
C16 C11 C12 121.1(3)
C16 C11 C10 111.7(3)
C12 C11 C10 127.2(3)
C11 C12 C13 118.1(4)
C11 C12 H12 120.9
C13 C12 H12 120.9
C14 C13 C12 120.5(4)
C14 C13 H13 119.8
C12 C13 H13 119.8
C13 C14 C15 121.7(3)
C13 C14 H14 119.2
C15 C14 H14 119.2
C16 C15 C14 118.7(4)
C16 C15 H15 120.6
C14 C15 H15 120.6
C15 C16 C11 119.9(3)
C15 C16 C17 132.3(3)
C11 C16 C17 107.7(3)
C18 C17 C9 118.9(3)
C18 C17 C16 132.5(3)
C9 C17 C16 108.6(3)
C17 C18 C26 121.1(3)
C17 C18 C19 129.2(3)
C26 C18 C19 109.5(3)
O3 C19 C20 113.9(3)
O3 C19 C18 110.5(3)
C20 C19 C18 102.7(2)
O3 C19 C30 107.4(2)
C20 C19 C30 113.4(3)
C18 C19 C30 108.8(3)
C21 C20 C25 121.2(3)
C21 C20 C19 128.3(3)
C25 C20 C19 110.5(3)
C20 C21 C22 119.3(3)
C20 C21 H21 120.3
C22 C21 H21 120.3
C23 C22 C21 119.8(3)
C23 C22 H22 120.1
C21 C22 H22 120.1
C22 C23 C24 121.2(3)
C22 C23 H23 119.4
C24 C23 H23 119.4
C25 C24 C23 118.9(3)
C25 C24 H24 120.5
C23 C24 H24 120.5
C24 C25 C20 119.6(3)
C24 C25 C26 132.1(3)
C20 C25 C26 108.3(3)
C27 C26 C18 119.2(3)
C27 C26 C25 132.1(3)
C18 C26 C25 108.6(3)
C26 C27 C8 120.7(3)
C26 C27 C1 129.5(3)
C8 C27 C1 109.4(3)
C1 C28 Cl1 111.0(2)
C1 C28 Cl2 112.4(2)
Cl1 C28 Cl2 109.33(18)
C1 C28 H28 108
Cl1 C28 H28 108
Cl2 C28 H28 108
C10 C29 Cl3 112.3(2)
C10 C29 Cl4 112.2(3)
Cl3 C29 Cl4 109.22(19)
C10 C29 H29 107.6
Cl3 C29 H29 107.6
Cl4 C29 H29 107.6
C19 C30 Cl6 111.6(2)
C19 C30 Cl5 111.2(2)
Cl6 C30 Cl5 109.7(2)
C19 C30 H30 108.1
Cl6 C30 H30 108.1
Cl5 C30 H30 108.1
C1 O1 H91 109.5
C10 O2 H92 109.5
C19 O3 H93 109.5

loop_
_geom_bond_atom_site_label_1
_geom_bond_atom_site_label_2
_geom_bond_distance
C1 O1 1.424(4)
C1 C2 1.514(5)
C1 C27 1.526(4)
C1 C28 1.550(5)
C2 C3 1.383(4)
C2 C7 1.406(5)
C3 C4 1.390(5)
C3 H3 0.95
C4 C5 1.369(6)
C4 H4 0.95
C5 C6 1.403(5)
C5 H5 0.95
C6 C7 1.389(5)
C6 H6 0.95
C7 C8 1.485(4)
C8 C9 1.388(4)
C8 C27 1.421(4)
C9 C17 1.416(4)
C9 C10 1.525(4)
C10 O2 1.406(4)
C10 C11 1.512(5)
C10 C29 1.549(5)
C11 C16 1.396(5)
C11 C12 1.397(5)
C12 C13 1.398(5)
C12 H12 0.95
C13 C14 1.370(6)
C13 H13 0.95
C14 C15 1.389(5)
C14 H14 0.95
C15 C16 1.389(4)
C15 H15 0.95
C16 C17 1.481(5)
C17 C18 1.388(5)
C18 C26 1.415(4)
C18 C19 1.523(4)
C19 O3 1.424(4)
C19 C20 1.516(5)
C19 C30 1.550(5)
C20 C21 1.369(5)
C20 C25 1.403(4)
C21 C22 1.392(5)
C21 H21 0.95
C22 C23 1.384(5)
C22 H22 0.95
C23 C24 1.391(5)
C23 H23 0.95
C24 C25 1.384(4)
C24 H24 0.95
C25 C26 1.481(4)
C26 C27 1.387(4)
C28 Cl1 1.773(3)
C28 Cl2 1.778(3)
C28 H28 1
C29 Cl3 1.759(4)
C29 Cl4 1.783(3)
C29 H29 1
C30 Cl6 1.772(4)
C30 Cl5 1.779(4)
C30 H30 1
O1 H91 0.84
O2 H92 0.84
O3 H93 0.84

loop_
_geom_hbond_atom_site_label_D
_geom_hbond_atom_site_label_H
_geom_hbond_atom_site_label_A
_geom_hbond_site_symmetry_A
_geom_hbond_distance_DH
_geom_hbond_distance_HA
_geom_hbond_distance_DA
_geom_hbond_angle_DHA
O1 H91 O3 2_766 0.84 2.04 2.834(3) 157.7

loop_
_geom_torsion_atom_site_label_1
_geom_torsion_atom_site_label_2
_geom_torsion_atom_site_label_3
_geom_torsion_atom_site_label_4
_geom_torsion
O1 C1 C2 C3 42.4(5)
C27 C1 C2 C3 167.2(3)
C28 C1 C2 C3 -77.1(4)
O1 C1 C2 C7 -132.3(3)
C27 C1 C2 C7 -7.4(3)
C28 C1 C2 C7 108.3(3)
C7 C2 C3 C4 -2.6(5)
C1 C2 C3 C4 -176.8(3)
C2 C3 C4 C5 0.0(6)
C3 C4 C5 C6 1.8(6)
C4 C5 C6 C7 -1.0(6)
C5 C6 C7 C2 -1.5(5)
C5 C6 C7 C8 173.5(3)
C3 C2 C7 C6 3.4(5)
C1 C2 C7 C6 178.4(3)
C3 C2 C7 C8 -172.7(3)
C1 C2 C7 C8 2.4(4)
C6 C7 C8 C9 8.3(6)
C2 C7 C8 C9 -176.2(4)
C6 C7 C8 C27 -171.2(3)
C2 C7 C8 C27 4.3(4)
C27 C8 C9 C17 2.7(5)
C7 C8 C9 C17 -176.7(3)
C27 C8 C9 C10 -170.7(3)
C7 C8 C9 C10 9.8(6)
C8 C9 C10 O2 -54.7(5)
C17 C9 C10 O2 131.2(3)
C8 C9 C10 C11 -178.6(3)
C17 C9 C10 C11 7.4(4)
C8 C9 C10 C29 61.8(4)
C17 C9 C10 C29 -112.2(3)
O2 C10 C11 C16 -131.7(3)
C9 C10 C11 C16 -6.0(4)
C29 C10 C11 C16 108.5(3)
O2 C10 C11 C12 45.7(5)
C9 C10 C11 C12 171.4(4)
C29 C10 C11 C12 -74.1(5)
C16 C11 C12 C13 -1.3(6)
C10 C11 C12 C13 -178.4(4)
C11 C12 C13 C14 0.1(6)
C12 C13 C14 C15 0.9(7)
C13 C14 C15 C16 -0.7(6)
C14 C15 C16 C11 -0.5(5)
C14 C15 C16 C17 175.1(4)
C12 C11 C16 C15 1.5(6)
C10 C11 C16 C15 179.0(3)
C12 C11 C16 C17 -175.1(3)
C10 C11 C16 C17 2.4(4)
C8 C9 C17 C18 -2.2(5)
C10 C9 C17 C18 172.3(3)
C8 C9 C17 C16 179.0(3)
C10 C9 C17 C16 -6.4(4)
C15 C16 C17 C18 8.0(7)
C11 C16 C17 C18 -176.0(4)
C15 C16 C17 C9 -173.5(4)
C11 C16 C17 C9 2.5(4)
C9 C17 C18 C26 1.4(5)
C16 C17 C18 C26 179.8(3)
C9 C17 C18 C19 -172.7(3)
C16 C17 C18 C19 5.7(6)
C17 C18 C19 O3 -57.9(4)
C26 C18 C19 O3 127.4(3)
C17 C18 C19 C20 -179.8(3)
C26 C18 C19 C20 5.5(3)
C17 C18 C19 C30 59.8(4)
C26 C18 C19 C30 -114.9(3)
O3 C19 C20 C21 54.4(5)
C18 C19 C20 C21 174.0(3)
C30 C19 C20 C21 -68.8(5)
O3 C19 C20 C25 -123.5(3)
C18 C19 C20 C25 -3.9(4)
C30 C19 C20 C25 113.3(3)
C25 C20 C21 C22 -2.0(5)
C19 C20 C21 C22 -179.7(3)
C20 C21 C22 C23 0.1(6)
C21 C22 C23 C24 1.8(6)
C22 C23 C24 C25 -1.9(5)
C23 C24 C25 C20 0.0(5)
C23 C24 C25 C26 178.7(3)
C21 C20 C25 C24 2.0(5)
C19 C20 C25 C24 -179.9(3)
C21 C20 C25 C26 -177.1(3)
C19 C20 C25 C26 1.0(4)
C17 C18 C26 C27 -1.1(5)
C19 C18 C26 C27 174.1(3)
C17 C18 C26 C25 179.6(3)
C19 C18 C26 C25 -5.2(4)
C24 C25 C26 C27 4.6(6)
C20 C25 C26 C27 -176.5(3)
C24 C25 C26 C18 -176.3(4)
C20 C25 C26 C18 2.6(4)
C18 C26 C27 C8 1.6(5)
C25 C26 C27 C8 -179.4(3)
C18 C26 C27 C1 -170.7(3)
C25 C26 C27 C1 8.4(6)
C9 C8 C27 C26 -2.4(5)
C7 C8 C27 C26 177.2(3)
C9 C8 C27 C1 171.3(3)
C7 C8 C27 C1 -9.1(4)
O1 C1 C27 C26 -53.4(5)
C2 C1 C27 C26 -177.1(3)
C28 C1 C27 C26 63.2(4)
O1 C1 C27 C8 133.7(3)
C2 C1 C27 C8 10.0(3)
C28 C1 C27 C8 -109.8(3)
O1 C1 C28 Cl1 -179.55(18)
C2 C1 C28 Cl1 -55.2(3)
C27 C1 C28 Cl1 57.2(3)
O1 C1 C28 Cl2 -56.7(3)
C2 C1 C28 Cl2 67.6(3)
C27 C1 C28 Cl2 -179.9(2)
O2 C10 C29 Cl3 -175.6(2)
C11 C10 C29 Cl3 -51.1(4)
C9 C10 C29 Cl3 60.5(3)
O2 C10 C29 Cl4 -52.1(3)
C11 C10 C29 Cl4 72.4(4)
C9 C10 C29 Cl4 -176.0(2)
O3 C19 C30 Cl6 -177.7(2)
C20 C19 C30 Cl6 -50.9(3)
C18 C19 C30 Cl6 62.7(3)
O3 C19 C30 Cl5 -54.8(3)
C20 C19 C30 Cl5 71.9(3)
C18 C19 C30 Cl5 -174.5(2)

loop_
_platon_squeeze_void_nr
_platon_squeeze_void_average_x
_platon_squeeze_void_average_y
_platon_squeeze_void_average_z
_platon_squeeze_void_volume
_platon_squeeze_void_count_electrons
_platon_squeeze_void_content
1 0.500 -0.084 0.000 330 69 ' '
